data_7043396
loop_
_publ_author_name
'Castillo Gomez, Juan Daniel'
'Hagenbach, Adelheid'
'Gerling, Ulla'
'Koksch, Beate'
'Beindorff, Nicola'
'Brenner, Winfried'
'Abram, Ulrich'

_publ_section_title
;
 Thiourea Derivatives as Chelating Agents for Bioconjugation of Rhenium
 and Technetium
;
_journal_name_full 'Dalton Trans.'
_journal_paper_doi 10.1039/C7DT01834G
_journal_year 2017
_chemical_formula_moiety 'C18 H20 N5 O6 Re S, O1 H2'
_chemical_formula_sum 'C18 H22 N5 O7 Re S'
_chemical_formula_weight 638.67
_chemical_name_common JC301
_chemical_name_systematic
;
[(Z)-11-carboxy-1-morpholino-6,9-dioxo-3-phenyl-1-
thioxo-2,4,7,10-tetraazaundec-2-ene-4,7,10-triido]oxidorhenium(V)}
monohydrate
;
_space_group_crystal_system monoclinic
_space_group_IT_number 14
_space_group_name_Hall '-P 2ybc'
_space_group_name_H-M_alt 'P 1 21/c 1'
_symmetry_space_group_name_Hall '-P 2ybc'
_symmetry_space_group_name_H-M 'P 1 21/c 1'
_atom_sites_solution_hydrogens mixed
_atom_sites_solution_primary direct
_atom_sites_solution_secondary difmap
_audit_creation_method SHELXL-2016/6
_audit_update_record
;
2017-05-01 deposited with the CCDC.
2017-06-22 downloaded from the CCDC.
;
_cell_angle_alpha 90
_cell_angle_beta 93.17(1)
_cell_angle_gamma 90
_cell_formula_units_Z 4
_cell_length_a 10.313(1)
_cell_length_b 10.470(1)
_cell_length_c 19.742(2)
_cell_measurement_reflns_used 11068
_cell_measurement_temperature 200(2)
_cell_measurement_theta_max 29.61
_cell_measurement_theta_min 3.39
_cell_volume 2128.4(4)
_computing_cell_refinement 'STOE X-AREA'
_computing_data_collection 'STOE X-AREA'
_computing_data_reduction 'STOE X-RED'
_computing_molecular_graphics ORTEP
_computing_publication_material WINGX
_computing_structure_refinement 'SHELXL-2016/6 (Sheldrick, 2016)'
_computing_structure_solution SHELXS
_diffrn_ambient_temperature 200(2)
_diffrn_detector_area_resol_mean 6.67
_diffrn_measured_fraction_theta_full 0.996
_diffrn_measured_fraction_theta_max 0.986
_diffrn_measurement_device_type 'STOE IPDS T2'
_diffrn_measurement_method 'rotation method'
_diffrn_radiation_type MoK\a
_diffrn_radiation_wavelength 0.71073
_diffrn_reflns_av_R_equivalents 0.0591
_diffrn_reflns_av_unetI/netI 0.0768
_diffrn_reflns_Laue_measured_fraction_full 0.996
_diffrn_reflns_Laue_measured_fraction_max 0.986
_diffrn_reflns_limit_h_max 14
_diffrn_reflns_limit_h_min -14
_diffrn_reflns_limit_k_max 14
_diffrn_reflns_limit_k_min -14
_diffrn_reflns_limit_l_max 19
_diffrn_reflns_limit_l_min -27
_diffrn_reflns_number 16371
_diffrn_reflns_point_group_measured_fraction_full 0.996
_diffrn_reflns_point_group_measured_fraction_max 0.986
_diffrn_reflns_theta_full 25.242
_diffrn_reflns_theta_max 29.264
_diffrn_reflns_theta_min 3.394
_diffrn_source 'fine-focussed sealed tube'
_exptl_absorpt_coefficient_mu 5.859
_exptl_absorpt_correction_T_max .6524
_exptl_absorpt_correction_T_min .4795
_exptl_absorpt_correction_type integration
_exptl_absorpt_process_details 'STOE XRED'
_exptl_crystal_colour yellow
_exptl_crystal_density_diffrn 1.993
_exptl_crystal_density_method 'not measured'
_exptl_crystal_description block
_exptl_crystal_F_000 1248
_exptl_crystal_size_max 0.16
_exptl_crystal_size_mid 0.09
_exptl_crystal_size_min 0.06
_refine_diff_density_max 1.236
_refine_diff_density_min -2.188
_refine_diff_density_rms 0.181
_refine_ls_extinction_method none
_refine_ls_goodness_of_fit_ref 0.951
_refine_ls_hydrogen_treatment mixed
_refine_ls_matrix_type full
_refine_ls_number_parameters 305
_refine_ls_number_reflns 5731
_refine_ls_number_restraints 3
_refine_ls_restrained_S_all 0.951
_refine_ls_R_factor_all 0.0789
_refine_ls_R_factor_gt 0.0432
_refine_ls_shift/su_max 0.000
_refine_ls_shift/su_mean 0.000
_refine_ls_structure_factor_coef Fsqd
_refine_ls_weighting_details 'w=1/[\s^2^(Fo^2^)+(0.0412P)^2^] where P=(Fo^2^+2Fc^2^)/3'
_refine_ls_weighting_scheme calc
_refine_ls_wR_factor_gt 0.0803
_refine_ls_wR_factor_ref 0.0881
_reflns_Friedel_coverage 0.000
_reflns_number_gt 3856
_reflns_number_total 5731
_reflns_threshold_expression 'I > 2\s(I)'
_cod_data_source_file c7dt01834g1.cif
_cod_data_source_block ReOMorph
_cod_database_code 7043396
_shelx_shelxl_version_number 2016/6
_shelx_space_group_comment
;
The symmetry employed for this shelxl refinement is uniquely defined
by the following loop, which should always be used as a source of
symmetry information in preference to the above space-group names.
They are only intended as comments.
;

loop_
_space_group_symop_operation_xyz
'x, y, z'
'-x, y+1/2, -z+1/2'
'-x, -y, -z'
'x, -y-1/2, z-1/2'

loop_
_atom_site_label
_atom_site_type_symbol
_atom_site_fract_x
_atom_site_fract_y
_atom_site_fract_z
_atom_site_U_iso_or_equiv
_atom_site_adp_type
_atom_site_occupancy
_atom_site_site_symmetry_order
_atom_site_calc_flag
_atom_site_refinement_flags_posn
_atom_site_refinement_flags_adp
_atom_site_refinement_flags_occupancy
_atom_site_disorder_assembly
_atom_site_disorder_group
Re1A Re 0.24026(2) 0.09566(2) 0.05565(2) 0.02290(7) Uani 0.95 1 d . . P A 1
Re1B Re 0.3495(7) 0.0333(8) 0.0576(4) 0.059(2) Uani 0.05 1 d . . P A 2
O10 O 0.1094(5) 0.1882(5) 0.0528(2) 0.0372(11) Uani 1 1 d . . . . .
S1 S 0.18317(17) -0.11514(14) 0.06334(8) 0.0331(4) Uani 1 1 d . . . . .
C2 C 0.1786(6) -0.1822(6) -0.0191(3) 0.0289(13) Uani 1 1 d . . . . .
N3 N 0.1732(5) -0.1158(5) -0.0767(3) 0.0299(11) Uani 1 1 d . . . . .
C4 C 0.2191(6) 0.0011(6) -0.0850(3) 0.0280(13) Uani 1 1 d . . . . .
N5 N 0.2908(5) 0.0700(5) -0.0403(3) 0.0293(12) Uani 1 1 d . . . . .
C6 C 0.3816(7) 0.1678(6) -0.0643(3) 0.0331(15) Uani 1 1 d . . . . .
H6A H 0.333882 0.230681 -0.091860 0.040 Uiso 1 1 calc R U . . .
H6B H 0.444863 0.127777 -0.092054 0.040 Uiso 1 1 calc R U . . .
C7 C 0.4494(6) 0.2317(7) -0.0044(3) 0.0330(14) Uani 1 1 d . . . . .
N8 N 0.4020(5) 0.1966(5) 0.0561(3) 0.0301(12) Uani 1 1 d . . . . .
C9 C 0.4617(7) 0.2412(7) 0.1198(3) 0.0384(17) Uani 1 1 d . . . . .
H9A H 0.449073 0.332528 0.124386 0.046 Uiso 1 1 calc R U . . .
H9B H 0.554262 0.223864 0.121854 0.046 Uiso 1 1 calc R U . . .
C10 C 0.3981(6) 0.1711(6) 0.1756(3) 0.0311(14) Uani 1 1 d . . . . .
N11 N 0.3041(5) 0.0871(5) 0.1542(2) 0.0273(10) Uani 1 1 d . . . . .
C12 C 0.2485(7) 0.0118(6) 0.2076(3) 0.0320(14) Uani 1 1 d . . . . .
H12A H 0.163483 -0.017813 0.190944 0.038 Uiso 1 1 calc R U . . .
H12B H 0.235894 0.067580 0.245882 0.038 Uiso 1 1 calc R U . . .
C13 C 0.3269(7) -0.1029(7) 0.2327(3) 0.0353(14) Uani 1 1 d . . . . .
O14 O 0.4439(5) -0.1109(5) 0.2108(3) 0.0456(12) Uani 1 1 d . . . . .
H14 H 0.478720 -0.176640 0.225271 0.068 Uiso 1 1 calc R U . . .
O15 O 0.2835(6) -0.1780(6) 0.2723(3) 0.0626(17) Uani 1 1 d . . . . .
N21 N 0.1688(5) -0.3072(5) -0.0237(3) 0.0284(11) Uani 1 1 d . . . . .
C22 C 0.1571(7) -0.3928(6) 0.0347(3) 0.0361(14) Uani 1 1 d . . . . .
H22A H 0.066096 -0.410849 0.040530 0.043 Uiso 1 1 calc R U . . .
H22B H 0.192437 -0.351189 0.075539 0.043 Uiso 1 1 calc R U . . .
C23 C 0.2299(7) -0.5182(6) 0.0240(4) 0.0376(16) Uani 1 1 d . . . . .
H23A H 0.322453 -0.501164 0.025330 0.045 Uiso 1 1 calc R U . . .
H23B H 0.213529 -0.576368 0.060818 0.045 Uiso 1 1 calc R U . . .
O24 O 0.1919(5) -0.5766(4) -0.0381(2) 0.0410(12) Uani 1 1 d . . . . .
C25 C 0.2223(8) -0.4933(7) -0.0922(4) 0.0436(18) Uani 1 1 d . . . . .
H25A H 0.201901 -0.535336 -0.135293 0.052 Uiso 1 1 calc R U . . .
H25B H 0.314619 -0.474694 -0.089243 0.052 Uiso 1 1 calc R U . . .
C26 C 0.1471(7) -0.3704(6) -0.0895(3) 0.0368(16) Uani 1 1 d . . . . .
H26A H 0.173352 -0.313758 -0.125063 0.044 Uiso 1 1 calc R U . . .
H26B H 0.055209 -0.388210 -0.097450 0.044 Uiso 1 1 calc R U . . .
C41 C 0.1831(7) 0.0579(6) -0.1528(3) 0.0331(15) Uani 1 1 d . . . . .
C42 C 0.1148(7) 0.1740(7) -0.1541(4) 0.0406(17) Uani 1 1 d . . . . .
H42 H 0.098222 0.215697 -0.113901 0.049 Uiso 1 1 calc R U . . .
C43 C 0.0716(8) 0.2265(9) -0.2171(5) 0.056(2) Uani 1 1 d . . . . .
H43 H 0.021948 0.300668 -0.218768 0.067 Uiso 1 1 calc R U . . .
C44 C 0.1032(10) 0.1680(10) -0.2753(5) 0.065(3) Uani 1 1 d . . . . .
H44 H 0.077135 0.204294 -0.316843 0.078 Uiso 1 1 calc R U . . .
C45 C 0.1730(12) 0.0556(9) -0.2740(4) 0.073(3) Uani 1 1 d . . . . .
H45 H 0.194691 0.017796 -0.314440 0.087 Uiso 1 1 calc R U . . .
C46 C 0.2113(9) -0.0014(8) -0.2124(4) 0.049(2) Uani 1 1 d . . . . .
H46 H 0.255488 -0.078883 -0.211581 0.058 Uiso 1 1 calc R U . . .
O101 O 0.4302(5) 0.1896(5) 0.2369(2) 0.0431(12) Uani 1 1 d . . . . .
O71 O 0.5380(5) 0.3087(5) -0.0107(3) 0.0497(13) Uani 1 1 d . . . . .
O50 O 0.5653(9) 0.0653(7) 0.3565(4) 0.081(2) Uani 1 1 d D . . . .
H51 H 0.548(11) 0.119(7) 0.387(3) 0.101 Uiso 1 1 d D U . . .
H52 H 0.543(11) 0.104(8) 0.320(2) 0.100 Uiso 1 1 d D U . . .

loop_
_atom_site_aniso_label
_atom_site_aniso_U_11
_atom_site_aniso_U_22
_atom_site_aniso_U_33
_atom_site_aniso_U_23
_atom_site_aniso_U_13
_atom_site_aniso_U_12
Re1A 0.02571(11) 0.02065(11) 0.02200(11) 0.00077(12) -0.00170(7) -0.00294(13)
Re1B 0.037(3) 0.073(5) 0.067(5) 0.005(4) 0.004(3) 0.029(3)
O10 0.040(3) 0.037(3) 0.034(3) 0.001(2) -0.003(2) 0.001(2)
S1 0.0503(9) 0.0246(8) 0.0247(7) -0.0012(6) 0.0036(6) -0.0085(7)
C2 0.029(3) 0.030(3) 0.027(3) 0.000(3) -0.004(3) -0.002(3)
N3 0.038(3) 0.025(3) 0.027(3) -0.004(2) 0.001(2) -0.003(2)
C4 0.035(3) 0.029(3) 0.020(3) -0.003(2) 0.001(3) 0.000(3)
N5 0.040(3) 0.024(3) 0.023(2) 0.004(2) 0.000(2) -0.008(2)
C6 0.043(4) 0.034(3) 0.023(3) 0.004(3) 0.006(3) -0.013(3)
C7 0.028(3) 0.038(4) 0.033(3) 0.002(3) 0.005(3) -0.011(3)
N8 0.035(3) 0.028(3) 0.027(3) 0.001(2) -0.001(2) -0.011(2)
C9 0.040(4) 0.040(4) 0.034(4) 0.000(3) -0.010(3) -0.017(3)
C10 0.037(3) 0.029(3) 0.026(3) -0.001(3) -0.011(3) 0.000(3)
N11 0.040(3) 0.022(2) 0.020(2) 0.003(2) -0.0040(19) -0.003(2)
C12 0.036(4) 0.029(3) 0.031(3) -0.002(3) 0.003(3) 0.000(3)
C13 0.046(4) 0.034(3) 0.027(3) 0.005(3) 0.004(3) 0.000(3)
O14 0.049(3) 0.042(3) 0.046(3) 0.016(2) 0.005(2) 0.014(3)
O15 0.072(4) 0.052(3) 0.066(4) 0.031(3) 0.026(3) 0.008(3)
N21 0.034(3) 0.023(2) 0.027(3) -0.003(2) 0.001(2) -0.007(2)
C22 0.053(4) 0.024(3) 0.031(3) 0.001(3) 0.000(3) -0.002(3)
C23 0.047(4) 0.029(3) 0.036(4) 0.001(3) 0.001(3) -0.003(3)
O24 0.065(3) 0.026(3) 0.033(2) -0.002(2) 0.003(2) -0.005(2)
C25 0.063(5) 0.032(4) 0.036(4) -0.001(3) 0.006(4) -0.008(4)
C26 0.055(4) 0.030(3) 0.025(3) -0.001(2) -0.004(3) -0.008(3)
C41 0.041(4) 0.027(3) 0.030(3) 0.000(3) -0.004(3) -0.006(3)
C42 0.043(4) 0.044(4) 0.035(4) 0.016(3) -0.003(3) 0.000(3)
C43 0.047(5) 0.052(5) 0.067(6) 0.029(4) -0.019(4) -0.008(4)
C44 0.085(7) 0.068(6) 0.039(5) 0.026(5) -0.024(5) -0.032(5)
C45 0.129(9) 0.066(6) 0.023(4) -0.002(4) -0.006(5) -0.026(6)
C46 0.077(6) 0.041(4) 0.027(4) 0.000(3) 0.005(4) -0.007(4)
O101 0.060(3) 0.042(3) 0.026(2) 0.001(2) -0.010(2) -0.015(2)
O71 0.052(3) 0.056(3) 0.042(3) 0.003(3) 0.005(2) -0.024(3)
O50 0.121(6) 0.070(5) 0.051(4) -0.004(3) -0.019(4) 0.026(4)

loop_
_atom_type_symbol
_atom_type_description
_atom_type_scat_dispersion_real
_atom_type_scat_dispersion_imag
_atom_type_scat_source
C C 0.0030 0.0020 'International Tables Vol C Tables 4.2.6.8 and 6.1.1.4'
H H 0.0000 0.0000 'International Tables Vol C Tables 4.2.6.8 and 6.1.1.4'
N N 0.0060 0.0030 'International Tables Vol C Tables 4.2.6.8 and 6.1.1.4'
O O 0.0110 0.0060 'International Tables Vol C Tables 4.2.6.8 and 6.1.1.4'
Re Re -1.0180 7.2310 'International Tables Vol C Tables 4.2.6.8 and 6.1.1.4'
S S 0.1250 0.1230 'International Tables Vol C Tables 4.2.6.8 and 6.1.1.4'

loop_
_geom_angle_atom_site_label_1
_geom_angle_atom_site_label_2
_geom_angle_atom_site_label_3
_geom_angle
O10 Re1A N8 111.9(2)
O10 Re1A N5 107.4(2)
N8 Re1A N5 79.2(2)
O10 Re1A N11 106.2(2)
N8 Re1A N11 77.8(2)
N5 Re1A N11 144.4(2)
O10 Re1A S1 110.69(17)
N8 Re1A S1 137.33(17)
N5 Re1A S1 90.86(14)
N11 Re1A S1 87.98(15)
N8 Re1B N5 83.0(4)
N8 Re1B N11 80.8(4)
N5 Re1B N11 139.1(4)
N8 Re1B S1 149.6(4)
N5 Re1B S1 89.5(3)
N11 Re1B S1 86.1(3)
C2 S1 Re1A 108.3(2)
C2 S1 Re1B 101.7(3)
N21 C2 N3 117.4(6)
N21 C2 S1 117.1(5)
N3 C2 S1 125.2(5)
C4 N3 C2 126.1(5)
N3 C4 N5 127.3(6)
N3 C4 C41 114.0(5)
N5 C4 C41 118.7(5)
C4 N5 C6 119.9(5)
C4 N5 Re1A 122.2(4)
C6 N5 Re1A 114.3(4)
C4 N5 Re1B 130.8(5)
C6 N5 Re1B 106.0(4)
N5 C6 C7 109.3(5)
N5 C6 H6A 109.8
C7 C6 H6A 109.8
N5 C6 H6B 109.8
C7 C6 H6B 109.8
H6A C6 H6B 108.3
O71 C7 N8 124.6(6)
O71 C7 C6 122.0(6)
N8 C7 C6 113.4(5)
C7 N8 C9 121.2(5)
C7 N8 Re1B 113.2(5)
C9 N8 Re1B 114.0(5)
C7 N8 Re1A 118.9(4)
C9 N8 Re1A 119.7(4)
N8 C9 C10 107.3(5)
N8 C9 H9A 110.3
C10 C9 H9A 110.3
N8 C9 H9B 110.3
C10 C9 H9B 110.3
H9A C9 H9B 108.5
O101 C10 N11 123.2(6)
O101 C10 C9 122.0(6)
N11 C10 C9 114.9(5)
C10 N11 C12 115.3(5)
C10 N11 Re1A 117.4(4)
C12 N11 Re1A 126.8(4)
C10 N11 Re1B 105.6(5)
C12 N11 Re1B 129.6(5)
N11 C12 C13 116.2(6)
N11 C12 H12A 108.2
C13 C12 H12A 108.2
N11 C12 H12B 108.2
C13 C12 H12B 108.2
H12A C12 H12B 107.4
O15 C13 O14 123.6(7)
O15 C13 C12 121.1(6)
O14 C13 C12 115.3(6)
C13 O14 H14 109.5
C2 N21 C26 121.2(5)
C2 N21 C22 124.2(5)
C26 N21 C22 113.9(5)
N21 C22 C23 110.6(6)
N21 C22 H22A 109.5
C23 C22 H22A 109.5
N21 C22 H22B 109.5
C23 C22 H22B 109.5
H22A C22 H22B 108.1
O24 C23 C22 112.2(6)
O24 C23 H23A 109.2
C22 C23 H23A 109.2
O24 C23 H23B 109.2
C22 C23 H23B 109.2
H23A C23 H23B 107.9
C23 O24 C25 109.0(5)
O24 C25 C26 111.1(6)
O24 C25 H25A 109.4
C26 C25 H25A 109.4
O24 C25 H25B 109.4
C26 C25 H25B 109.4
H25A C25 H25B 108.0
N21 C26 C25 111.4(5)
N21 C26 H26A 109.3
C25 C26 H26A 109.3
N21 C26 H26B 109.3
C25 C26 H26B 109.3
H26A C26 H26B 108.0
C46 C41 C42 120.3(7)
C46 C41 C4 122.2(6)
C42 C41 C4 117.4(6)
C41 C42 C43 119.2(8)
C41 C42 H42 120.4
C43 C42 H42 120.4
C44 C43 C42 119.5(9)
C44 C43 H43 120.3
C42 C43 H43 120.3
C43 C44 C45 121.2(8)
C43 C44 H44 119.4
C45 C44 H44 119.4
C44 C45 C46 120.4(9)
C44 C45 H45 119.8
C46 C45 H45 119.8
C41 C46 C45 119.4(8)
C41 C46 H46 120.3
C45 C46 H46 120.3
H51 O50 H52 104(2)

loop_
_geom_bond_atom_site_label_1
_geom_bond_atom_site_label_2
_geom_bond_distance
Re1A O10 1.660(5)
Re1A N8 1.974(5)
Re1A N5 2.010(5)
Re1A N11 2.022(4)
Re1A S1 2.2915(15)
Re1B N8 1.794(10)
Re1B N5 2.030(9)
Re1B N11 2.066(10)
Re1B S1 2.322(9)
S1 C2 1.770(6)
C2 N21 1.316(8)
C2 N3 1.331(8)
N3 C4 1.326(8)
C4 N5 1.333(7)
C4 C41 1.492(9)
N5 C6 1.482(8)
C6 C7 1.498(9)
C6 H6A 0.9700
C6 H6B 0.9700
C7 O71 1.230(7)
C7 N8 1.367(8)
N8 C9 1.447(8)
C9 C10 1.504(10)
C9 H9A 0.9700
C9 H9B 0.9700
C10 O101 1.253(7)
C10 N11 1.358(8)
N11 C12 1.458(8)
C12 C13 1.516(9)
C12 H12A 0.9700
C12 H12B 0.9700
C13 O15 1.212(8)
C13 O14 1.307(8)
O14 H14 0.8200
N21 C26 1.464(8)
N21 C22 1.470(8)
C22 C23 1.532(9)
C22 H22A 0.9700
C22 H22B 0.9700
C23 O24 1.407(8)
C23 H23A 0.9700
C23 H23B 0.9700
O24 C25 1.427(8)
C25 C26 1.505(10)
C25 H25A 0.9700
C25 H25B 0.9700
C26 H26A 0.9700
C26 H26B 0.9700
C41 C46 1.375(10)
C41 C42 1.405(10)
C42 C43 1.409(10)
C42 H42 0.9300
C43 C44 1.358(14)
C43 H43 0.9300
C44 C45 1.379(14)
C44 H44 0.9300
C45 C46 1.392(11)
C45 H45 0.9300
C46 H46 0.9300
O50 H51 0.853(10)
O50 H52 0.852(10)

loop_
_geom_hbond_atom_site_label_D
_geom_hbond_atom_site_label_H
_geom_hbond_atom_site_label_A
_geom_hbond_distance_DH
_geom_hbond_distance_HA
_geom_hbond_distance_DA
_geom_hbond_angle_DHA
_geom_hbond_site_symmetry_A
O50 H52 O101 0.852(10) 2.15(4) 2.974(8) 163(11) .
O14 H14 O101 0.82 1.82 2.639(7) 173.2 2_645
O50 H51 O71 0.853(10) 2.16(4) 2.962(9) 157(8) 4_566
